data_4037973
loop_
_publ_author_name
'Tendyck, Jonas C.'
'Kl\"ocker, Hans'
'Sch\"urmann, Lina'
'W\"urthwein, Ernst-Ulrich'
'Hepp, Alexander'
'Layh, Marcus'
'Uhl, Werner'

_publ_section_title
;
 Aspects of phosphaallene chemistry - heat induced formation of
 1,2-dihydrophosphetes by intramolecular nucleophilic aromatic
 substitution and photochemical generation of tricyclic phosphiranes.
;
_journal_name_full 'The Journal of organic chemistry'
_journal_paper_doi 10.1021/acs.joc.9b03056
_journal_year 2020
_chemical_formula_sum 'C29 H39 Au Cl P'
_chemical_formula_weight 650.99
_space_group_crystal_system monoclinic
_space_group_IT_number 14
_space_group_name_Hall '-P 2yn'
_space_group_name_H-M_alt 'P 1 21/n 1'
_atom_sites_solution_hydrogens geom
_audit_creation_method SHELXL-2014/7
_cell_angle_alpha 90
_cell_angle_beta 98.4975(13)
_cell_angle_gamma 90
_cell_formula_units_Z 4
_cell_length_a 9.9339(4)
_cell_length_b 12.1511(5)
_cell_length_c 23.8401(10)
_cell_measurement_reflns_used 9134
_cell_measurement_temperature 173(2)
_cell_measurement_theta_max 30.149
_cell_measurement_theta_min 2.666
_cell_volume 2846.1(2)
_computing_cell_refinement 'Bruker SAINT+'
_computing_data_collection 'Bruker SMART'
_computing_data_reduction 'Bruker SHELXTL'
_computing_molecular_graphics 'Bruker SHELXTL'
_computing_publication_material 'Bruker SHELXTL'
_computing_structure_refinement 'SHELXL-2014/7 (Sheldrick, 2014)'
_computing_structure_solution 'SHELXS-2014 (Sheldrick, 2014)'
_diffrn_ambient_temperature 173(2)
_diffrn_measured_fraction_theta_full 0.999
_diffrn_measured_fraction_theta_max 0.992
_diffrn_measurement_device_type 'CCD area detector'
_diffrn_measurement_method 'omega scans'
_diffrn_radiation_type MoK\a
_diffrn_radiation_wavelength 0.71073
_diffrn_reflns_av_R_equivalents 0.0868
_diffrn_reflns_av_unetI/netI 0.0628
_diffrn_reflns_Laue_measured_fraction_full 0.999
_diffrn_reflns_Laue_measured_fraction_max 0.992
_diffrn_reflns_limit_h_max 13
_diffrn_reflns_limit_h_min -13
_diffrn_reflns_limit_k_max 17
_diffrn_reflns_limit_k_min -17
_diffrn_reflns_limit_l_max 33
_diffrn_reflns_limit_l_min -33
_diffrn_reflns_number 55556
_diffrn_reflns_point_group_measured_fraction_full 0.999
_diffrn_reflns_point_group_measured_fraction_max 0.992
_diffrn_reflns_theta_full 25.242
_diffrn_reflns_theta_max 30.149
_diffrn_reflns_theta_min 2.361
_diffrn_source microsource
_exptl_absorpt_coefficient_mu 5.333
_exptl_absorpt_correction_T_max 0.7460
_exptl_absorpt_correction_T_min 0.6529
_exptl_absorpt_correction_type empirical
_exptl_absorpt_process_details SADABS
_exptl_crystal_colour colourless
_exptl_crystal_density_diffrn 1.519
_exptl_crystal_description block
_exptl_crystal_F_000 1296
_exptl_crystal_size_max 0.110
_exptl_crystal_size_mid 0.090
_exptl_crystal_size_min 0.090
_refine_diff_density_max 0.920
_refine_diff_density_min -1.152
_refine_diff_density_rms 0.084
_refine_ls_extinction_method none
_refine_ls_goodness_of_fit_ref 0.998
_refine_ls_hydrogen_treatment constr
_refine_ls_matrix_type full
_refine_ls_number_parameters 339
_refine_ls_number_reflns 8331
_refine_ls_number_restraints 180
_refine_ls_restrained_S_all 0.996
_refine_ls_R_factor_all 0.0559
_refine_ls_R_factor_gt 0.0229
_refine_ls_shift/su_max 0.002
_refine_ls_shift/su_mean 0.000
_refine_ls_structure_factor_coef Fsqd
_refine_ls_weighting_details 'w=1/[\s^2^(Fo^2^)+(0.0208P)^2^] where P=(Fo^2^+2Fc^2^)/3'
_refine_ls_weighting_scheme calc
_refine_ls_wR_factor_gt 0.0465
_refine_ls_wR_factor_ref 0.0492
_reflns_Friedel_coverage 0.000
_reflns_number_gt 6667
_reflns_number_total 8331
_reflns_threshold_expression 'I > 2\s(I)'
_cod_data_source_file jo9b03056_si_001.cif
_cod_data_source_block sad_compound_8b
_cod_original_sg_symbol_H-M 'P 21/n'
_cod_database_code 4037973
_shelx_shelxl_version_number 2014/7
_shelx_space_group_comment
;
The symmetry employed for this shelxl refinement is uniquely defined
by the following loop, which should always be used as a source of
symmetry information in preference to the above space-group names.
They are only intended as comments.
;
_shelx_estimated_absorpt_t_min 0.592
_shelx_estimated_absorpt_t_max 0.645

loop_
_space_group_symop_operation_xyz
'x, y, z'
'-x+1/2, y+1/2, -z+1/2'
'-x, -y, -z'
'x-1/2, -y-1/2, z-1/2'

loop_
_atom_site_label
_atom_site_type_symbol
_atom_site_fract_x
_atom_site_fract_y
_atom_site_fract_z
_atom_site_U_iso_or_equiv
_atom_site_adp_type
_atom_site_occupancy
_atom_site_site_symmetry_order
_atom_site_calc_flag
_atom_site_refinement_flags_posn
_atom_site_refinement_flags_adp
_atom_site_refinement_flags_occupancy
_atom_site_disorder_assembly
_atom_site_disorder_group
P1 P 0.72848(6) 0.33108(5) 1.04105(2) 0.02313(10) Uani 1 1 d . . . . .
Au1 Au 0.54656(2) 0.27773(2) 1.07778(2) 0.02511(3) Uani 1 1 d . . . . .
Cl1 Cl 0.35046(7) 0.23355(6) 1.11236(3) 0.04027(15) Uani 1 1 d . . . . .
C1 C 0.7261(2) 0.47152(19) 1.01152(8) 0.0219(4) Uani 1 1 d . . . . .
C2 C 0.7316(2) 0.57616(19) 1.02841(9) 0.0237(4) Uani 1 1 d . . . . .
H2 H 0.7260 0.6289 0.9987 0.028 Uiso 1 1 calc R U . . .
C3 C 0.7454(2) 0.6238(2) 1.08734(9) 0.0290(5) Uani 1 1 d . . . . .
C31 C 0.7375(4) 0.5363(3) 1.13252(11) 0.0541(9) Uani 1 1 d . . . . .
H31A H 0.6505 0.4972 1.1243 0.065 Uiso 1 1 calc R U . . .
H31B H 0.7444 0.5714 1.1698 0.065 Uiso 1 1 calc R U . . .
H31C H 0.8125 0.4839 1.1325 0.065 Uiso 1 1 calc R U . . .
C32 C 0.6326(4) 0.7062(3) 1.08959(14) 0.0561(9) Uani 1 1 d . . . . .
H32A H 0.6332 0.7604 1.0592 0.067 Uiso 1 1 calc R U . . .
H32B H 0.6466 0.7439 1.1264 0.067 Uiso 1 1 calc R U . . .
H32C H 0.5448 0.6680 1.0847 0.067 Uiso 1 1 calc R U . . .
C33 C 0.8839(3) 0.6814(3) 1.09960(12) 0.0539(9) Uani 1 1 d . . . . .
H33A H 0.9565 0.6278 1.0971 0.065 Uiso 1 1 calc R U . . .
H33B H 0.8952 0.7131 1.1378 0.065 Uiso 1 1 calc R U . . .
H33C H 0.8885 0.7401 1.0718 0.065 Uiso 1 1 calc R U . . .
C41 C 0.7210(2) 0.42404(19) 0.95450(8) 0.0220(4) Uani 1 1 d . . . . .
C42 C 0.7105(2) 0.46545(19) 0.89985(9) 0.0245(4) Uani 1 1 d . . . . .
H42 H 0.7009 0.5422 0.8927 0.029 Uiso 1 1 calc R U . . .
C43 C 0.7146(2) 0.3908(2) 0.85567(8) 0.0256(4) Uani 1 1 d D . . . .
C431 C 0.7052(3) 0.4342(2) 0.79472(9) 0.0344(5) Uani 1 1 d D . . . .
C432 C 0.5680(3) 0.4905(3) 0.77779(12) 0.0597(10) Uani 1 1 d D . . . .
H43A H 0.5629 0.5202 0.7393 0.072 Uiso 1 1 calc R U . . .
H43B H 0.5582 0.5506 0.8043 0.072 Uiso 1 1 calc R U . . .
H43C H 0.4947 0.4370 0.7789 0.072 Uiso 1 1 calc R U . . .
C433 C 0.8170(3) 0.5199(3) 0.79254(12) 0.0516(8) Uani 1 1 d D . . . .
H43G H 0.9058 0.4872 0.8066 0.062 Uiso 1 1 calc R U . . .
H43H H 0.8011 0.5830 0.8163 0.062 Uiso 1 1 calc R U . . .
H43I H 0.8157 0.5445 0.7533 0.062 Uiso 1 1 calc R U . . .
C434 C 0.7201(4) 0.3456(3) 0.75189(12) 0.0631(11) Uani 1 1 d D . . . .
H43D H 0.6459 0.2922 0.7513 0.076 Uiso 1 1 calc R U . . .
H43E H 0.8076 0.3081 0.7622 0.076 Uiso 1 1 calc R U . . .
H43F H 0.7163 0.3787 0.7142 0.076 Uiso 1 1 calc R U . . .
C44 C 0.7269(3) 0.2784(2) 0.86809(9) 0.0284(4) Uani 1 1 d . . . . .
H44 H 0.7303 0.2292 0.8374 0.034 Uiso 1 1 calc R U . . .
C45 C 0.7345(2) 0.2330(2) 0.92254(10) 0.0266(4) Uani 1 1 d D . . . .
C451 C 0.7549(15) 0.1097(10) 0.9352(6) 0.040(3) Uani 0.335(6) 1 d D U P A 1
C452 C 0.7885(16) 0.0472(10) 0.8841(5) 0.066(4) Uani 0.335(6) 1 d D U P A 1
H45A H 0.8352 -0.0197 0.8964 0.079 Uiso 0.335(6) 1 calc R U P A 1
H45B H 0.8457 0.0917 0.8642 0.079 Uiso 0.335(6) 1 calc R U P A 1
H45C H 0.7059 0.0300 0.8594 0.079 Uiso 0.335(6) 1 calc R U P A 1
C453 C 0.6215(11) 0.0660(8) 0.9522(6) 0.062(3) Uani 0.335(6) 1 d D U P A 1
H45D H 0.5494 0.0742 0.9209 0.074 Uiso 0.335(6) 1 calc R U P A 1
H45E H 0.5998 0.1068 0.9841 0.074 Uiso 0.335(6) 1 calc R U P A 1
H45F H 0.6320 -0.0105 0.9621 0.074 Uiso 0.335(6) 1 calc R U P A 1
C454 C 0.8703(15) 0.0895(9) 0.9843(5) 0.080(4) Uani 0.335(6) 1 d D U P A 1
H45G H 0.8732 0.0129 0.9941 0.096 Uiso 0.335(6) 1 calc R U P A 1
H45H H 0.8546 0.1323 1.0165 0.096 Uiso 0.335(6) 1 calc R U P A 1
H45I H 0.9554 0.1108 0.9730 0.096 Uiso 0.335(6) 1 calc R U P A 1
C45A C 0.7355(7) 0.1089(5) 0.9296(3) 0.0342(15) Uani 0.665(6) 1 d D U P A 2
C45B C 0.8520(6) 0.0583(5) 0.9028(3) 0.0471(13) Uani 0.665(6) 1 d D U P A 2
H45J H 0.9375 0.0821 0.9232 0.057 Uiso 0.665(6) 1 calc R U P A 2
H45K H 0.8451 0.0815 0.8640 0.057 Uiso 0.665(6) 1 calc R U P A 2
H45L H 0.8464 -0.0205 0.9043 0.057 Uiso 0.665(6) 1 calc R U P A 2
C45C C 0.5999(5) 0.0617(4) 0.8982(3) 0.067(2) Uani 0.665(6) 1 d D U P A 2
H45M H 0.6013 -0.0172 0.9010 0.080 Uiso 0.665(6) 1 calc R U P A 2
H45N H 0.5894 0.0828 0.8590 0.080 Uiso 0.665(6) 1 calc R U P A 2
H45O H 0.5253 0.0901 0.9151 0.080 Uiso 0.665(6) 1 calc R U P A 2
C45D C 0.7518(9) 0.0744(4) 0.9910(2) 0.067(2) Uani 0.665(6) 1 d D U P A 2
H45P H 0.7634 -0.0039 0.9936 0.081 Uiso 0.665(6) 1 calc R U P A 2
H45Q H 0.6722 0.0953 1.0069 0.081 Uiso 0.665(6) 1 calc R U P A 2
H45R H 0.8303 0.1101 1.0115 0.081 Uiso 0.665(6) 1 calc R U P A 2
C46 C 0.7317(2) 0.31016(19) 0.96574(9) 0.0229(4) Uani 1 1 d . . . . .
C5 C 0.8979(3) 0.3031(2) 1.07829(10) 0.0313(5) Uani 1 1 d . . . . .
C51 C 1.0114(3) 0.3515(3) 1.05097(12) 0.0441(7) Uani 1 1 d . . . . .
H51A H 1.0988 0.3229 1.0698 0.053 Uiso 1 1 calc R U . . .
H51B H 1.0104 0.4318 1.0546 0.053 Uiso 1 1 calc R U . . .
H51C H 0.9992 0.3313 1.0107 0.053 Uiso 1 1 calc R U . . .
C6 C 0.9223(3) 0.2416(3) 1.12504(12) 0.0446(7) Uani 1 1 d . . . . .
H6 H 1.0155 0.2311 1.1400 0.054 Uiso 1 1 calc R U . . .
C71 C 0.8231(3) 0.1878(3) 1.15650(12) 0.0502(9) Uani 1 1 d . . . . .
C72 C 0.7991(4) 0.0766(4) 1.15057(15) 0.0703(12) Uani 1 1 d . . . . .
H72 H 0.8464 0.0343 1.1262 0.084 Uiso 1 1 calc R U . . .
C73 C 0.7056(5) 0.0258(5) 1.18023(18) 0.0958(19) Uani 1 1 d . . . . .
H73 H 0.6889 -0.0509 1.1756 0.115 Uiso 1 1 calc R U . . .
C74 C 0.6380(5) 0.0843(6) 1.21561(17) 0.102(2) Uani 1 1 d . . . . .
H74 H 0.5731 0.0490 1.2350 0.123 Uiso 1 1 calc R U . . .
C75 C 0.6630(5) 0.1925(5) 1.22315(17) 0.0905(18) Uani 1 1 d . . . . .
H75 H 0.6166 0.2332 1.2484 0.109 Uiso 1 1 calc R U . . .
C76 C 0.7572(4) 0.2458(4) 1.19388(16) 0.0691(13) Uani 1 1 d . . . . .
H76 H 0.7755 0.3220 1.1999 0.083 Uiso 1 1 calc R U . . .

loop_
_atom_site_aniso_label
_atom_site_aniso_U_11
_atom_site_aniso_U_22
_atom_site_aniso_U_33
_atom_site_aniso_U_23
_atom_site_aniso_U_13
_atom_site_aniso_U_12
P1 0.0208(2) 0.0292(3) 0.0192(2) 0.0011(2) 0.00224(17) -0.0005(2)
Au1 0.02222(4) 0.02777(4) 0.02574(4) 0.00300(3) 0.00482(3) -0.00056(4)
Cl1 0.0314(3) 0.0314(3) 0.0623(4) 0.0103(3) 0.0210(3) 0.0008(3)
C1 0.0204(9) 0.0268(10) 0.0182(8) -0.0018(7) 0.0023(7) -0.0023(8)
C2 0.0211(9) 0.0278(11) 0.0220(9) -0.0049(8) 0.0023(7) -0.0013(8)
C3 0.0247(11) 0.0355(12) 0.0263(10) -0.0122(9) 0.0021(8) -0.0027(10)
C31 0.084(3) 0.058(2) 0.0214(11) -0.0092(12) 0.0107(13) -0.0130(19)
C32 0.0495(19) 0.069(2) 0.0494(17) -0.0257(16) 0.0061(14) 0.0177(18)
C33 0.0402(16) 0.080(2) 0.0418(15) -0.0264(16) 0.0069(12) -0.0227(18)
C41 0.0219(9) 0.0243(10) 0.0198(9) -0.0029(7) 0.0029(7) -0.0030(8)
C42 0.0276(11) 0.0250(10) 0.0209(9) -0.0013(8) 0.0043(7) -0.0007(9)
C43 0.0266(10) 0.0309(11) 0.0193(9) -0.0035(8) 0.0036(7) -0.0019(9)
C431 0.0408(14) 0.0445(15) 0.0178(9) -0.0019(9) 0.0043(9) -0.0037(12)
C432 0.0491(19) 0.097(3) 0.0310(13) 0.0145(16) -0.0018(12) 0.012(2)
C433 0.060(2) 0.065(2) 0.0321(13) 0.0086(13) 0.0140(13) -0.0154(18)
C434 0.109(3) 0.058(2) 0.0254(12) -0.0064(13) 0.0188(16) -0.001(2)
C44 0.0322(11) 0.0292(11) 0.0240(9) -0.0082(9) 0.0048(8) -0.0020(10)
C45 0.0287(11) 0.0229(10) 0.0288(10) -0.0035(9) 0.0061(8) -0.0015(10)
C451 0.048(6) 0.019(6) 0.053(6) -0.002(4) 0.011(4) 0.002(4)
C452 0.090(10) 0.032(5) 0.083(7) -0.012(5) 0.040(6) -0.007(7)
C453 0.061(6) 0.033(4) 0.097(9) 0.012(5) 0.033(6) 0.002(4)
C454 0.100(8) 0.028(4) 0.099(8) 0.001(5) -0.023(6) 0.016(6)
C45A 0.040(3) 0.025(3) 0.039(3) -0.004(2) 0.010(2) 0.005(2)
C45B 0.045(3) 0.037(3) 0.061(3) -0.002(2) 0.011(2) 0.014(2)
C45C 0.045(3) 0.0232(19) 0.128(5) -0.003(3) -0.006(3) 0.002(2)
C45D 0.127(6) 0.027(2) 0.054(3) 0.010(2) 0.036(3) 0.011(3)
C46 0.0224(9) 0.0257(10) 0.0204(8) -0.0015(7) 0.0027(7) 0.0003(8)
C5 0.0224(10) 0.0413(14) 0.0298(11) 0.0042(10) 0.0022(8) 0.0011(10)
C51 0.0225(12) 0.066(2) 0.0436(14) 0.0095(14) 0.0044(10) -0.0023(13)
C6 0.0275(13) 0.065(2) 0.0391(14) 0.0165(13) -0.0012(10) 0.0012(13)
C71 0.0349(15) 0.078(2) 0.0346(13) 0.0289(15) -0.0054(11) -0.0027(16)
C72 0.062(2) 0.095(3) 0.0508(19) 0.021(2) -0.0039(16) -0.022(2)
C73 0.091(4) 0.126(4) 0.063(3) 0.038(3) -0.015(2) -0.057(3)
C74 0.057(3) 0.193(7) 0.054(2) 0.062(3) -0.0051(18) -0.039(4)
C75 0.068(3) 0.156(5) 0.051(2) 0.053(3) 0.019(2) 0.015(3)
C76 0.059(2) 0.104(4) 0.0452(18) 0.035(2) 0.0120(16) 0.016(2)

loop_
_atom_type_symbol
_atom_type_description
_atom_type_scat_dispersion_real
_atom_type_scat_dispersion_imag
_atom_type_scat_source
C C 0.0033 0.0016 'International Tables Vol C Tables 4.2.6.8 and 6.1.1.4'
H H 0.0000 0.0000 'International Tables Vol C Tables 4.2.6.8 and 6.1.1.4'
P P 0.1023 0.0942 'International Tables Vol C Tables 4.2.6.8 and 6.1.1.4'
Cl Cl 0.1484 0.1585 'International Tables Vol C Tables 4.2.6.8 and 6.1.1.4'
Au Au -2.0133 8.8022 'International Tables Vol C Tables 4.2.6.8 and 6.1.1.4'

loop_
_geom_angle_atom_site_label_1
_geom_angle_atom_site_label_2
_geom_angle_atom_site_label_3
_geom_angle
_geom_angle_site_symmetry_1
_geom_angle_site_symmetry_3
_geom_angle_publ_flag
C5 P1 C46 107.85(11) . . ?
C5 P1 C1 108.61(11) . . ?
C46 P1 C1 75.73(10) . . ?
C5 P1 Au1 120.18(8) . . ?
C46 P1 Au1 118.88(8) . . ?
C1 P1 Au1 117.10(7) . . ?
P1 Au1 Cl1 175.76(2) . . ?
C2 C1 C41 130.4(2) . . ?
C2 C1 P1 140.33(17) . . ?
C41 C1 P1 89.24(14) . . ?
C1 C2 C3 130.0(2) . . ?
C1 C2 H2 115.0 . . ?
C3 C2 H2 115.0 . . ?
C2 C3 C32 108.8(2) . . ?
C2 C3 C31 112.6(2) . . ?
C32 C3 C31 108.8(2) . . ?
C2 C3 C33 107.99(19) . . ?
C32 C3 C33 109.9(3) . . ?
C31 C3 C33 108.8(2) . . ?
C3 C31 H31A 109.5 . . ?
C3 C31 H31B 109.5 . . ?
H31A C31 H31B 109.5 . . ?
C3 C31 H31C 109.5 . . ?
H31A C31 H31C 109.5 . . ?
H31B C31 H31C 109.5 . . ?
C3 C32 H32A 109.5 . . ?
C3 C32 H32B 109.5 . . ?
H32A C32 H32B 109.5 . . ?
C3 C32 H32C 109.5 . . ?
H32A C32 H32C 109.5 . . ?
H32B C32 H32C 109.5 . . ?
C3 C33 H33A 109.5 . . ?
C3 C33 H33B 109.5 . . ?
H33A C33 H33B 109.5 . . ?
C3 C33 H33C 109.5 . . ?
H33A C33 H33C 109.5 . . ?
H33B C33 H33C 109.5 . . ?
C42 C41 C46 121.86(19) . . ?
C42 C41 C1 135.6(2) . . ?
C46 C41 C1 102.59(18) . . ?
C41 C42 C43 117.8(2) . . ?
C41 C42 H42 121.1 . . ?
C43 C42 H42 121.1 . . ?
C42 C43 C44 119.1(2) . . ?
C42 C43 C431 119.1(2) . . ?
C44 C43 C431 121.8(2) . . ?
C434 C431 C432 108.3(3) . . ?
C434 C431 C433 108.6(2) . . ?
C432 C431 C433 108.1(3) . . ?
C434 C431 C43 113.4(2) . . ?
C432 C431 C43 109.4(2) . . ?
C433 C431 C43 108.8(2) . . ?
C431 C432 H43A 109.5 . . ?
C431 C432 H43B 109.5 . . ?
H43A C432 H43B 109.5 . . ?
C431 C432 H43C 109.5 . . ?
H43A C432 H43C 109.5 . . ?
H43B C432 H43C 109.5 . . ?
C431 C433 H43G 109.5 . . ?
C431 C433 H43H 109.5 . . ?
H43G C433 H43H 109.5 . . ?
C431 C433 H43I 109.5 . . ?
H43G C433 H43I 109.5 . . ?
H43H C433 H43I 109.5 . . ?
C431 C434 H43D 109.5 . . ?
C431 C434 H43E 109.5 . . ?
H43D C434 H43E 109.5 . . ?
C431 C434 H43F 109.5 . . ?
H43D C434 H43F 109.5 . . ?
H43E C434 H43F 109.5 . . ?
C43 C44 C45 124.8(2) . . ?
C43 C44 H44 117.6 . . ?
C45 C44 H44 117.6 . . ?
C46 C45 C44 114.5(2) . . ?
C46 C45 C45A 125.9(3) . . ?
C44 C45 C45A 119.5(3) . . ?
C46 C45 C451 121.7(6) . . ?
C44 C45 C451 123.6(6) . . ?
C452 C451 C454 107.8(11) . . ?
C452 C451 C453 109.9(11) . . ?
C454 C451 C453 108.8(11) . . ?
C452 C451 C45 111.6(10) . . ?
C454 C451 C45 111.6(9) . . ?
C453 C451 C45 107.2(9) . . ?
C451 C452 H45A 109.5 . . ?
C451 C452 H45B 109.5 . . ?
H45A C452 H45B 109.5 . . ?
C451 C452 H45C 109.5 . . ?
H45A C452 H45C 109.5 . . ?
H45B C452 H45C 109.5 . . ?
C451 C453 H45D 109.5 . . ?
C451 C453 H45E 109.5 . . ?
H45D C453 H45E 109.5 . . ?
C451 C453 H45F 109.5 . . ?
H45D C453 H45F 109.5 . . ?
H45E C453 H45F 109.5 . . ?
C451 C454 H45G 109.5 . . ?
C451 C454 H45H 109.5 . . ?
H45G C454 H45H 109.5 . . ?
C451 C454 H45I 109.5 . . ?
H45G C454 H45I 109.5 . . ?
H45H C454 H45I 109.5 . . ?
C45D C45A C45 112.4(5) . . ?
C45D C45A C45B 108.3(5) . . ?
C45 C45A C45B 110.2(5) . . ?
C45D C45A C45C 109.1(6) . . ?
C45 C45A C45C 108.8(5) . . ?
C45B C45A C45C 107.8(5) . . ?
C45A C45B H45J 109.5 . . ?
C45A C45B H45K 109.5 . . ?
H45J C45B H45K 109.5 . . ?
C45A C45B H45L 109.5 . . ?
H45J C45B H45L 109.5 . . ?
H45K C45B H45L 109.5 . . ?
C45A C45C H45M 109.5 . . ?
C45A C45C H45N 109.5 . . ?
H45M C45C H45N 109.5 . . ?
C45A C45C H45O 109.5 . . ?
H45M C45C H45O 109.5 . . ?
H45N C45C H45O 109.5 . . ?
C45A C45D H45P 109.5 . . ?
C45A C45D H45Q 109.5 . . ?
H45P C45D H45Q 109.5 . . ?
C45A C45D H45R 109.5 . . ?
H45P C45D H45R 109.5 . . ?
H45Q C45D H45R 109.5 . . ?
C45 C46 C41 121.9(2) . . ?
C45 C46 P1 145.84(19) . . ?
C41 C46 P1 92.22(14) . . ?
C6 C5 C51 121.7(2) . . ?
C6 C5 P1 123.7(2) . . ?
C51 C5 P1 114.55(18) . . ?
C5 C51 H51A 109.5 . . ?
C5 C51 H51B 109.5 . . ?
H51A C51 H51B 109.5 . . ?
C5 C51 H51C 109.5 . . ?
H51A C51 H51C 109.5 . . ?
H51B C51 H51C 109.5 . . ?
C5 C6 C71 128.3(3) . . ?
C5 C6 H6 115.9 . . ?
C71 C6 H6 115.9 . . ?
C76 C71 C72 118.5(4) . . ?
C76 C71 C6 121.3(4) . . ?
C72 C71 C6 120.1(4) . . ?
C71 C72 C73 120.1(4) . . ?
C71 C72 H72 119.9 . . ?
C73 C72 H72 119.9 . . ?
C74 C73 C72 120.9(5) . . ?
C74 C73 H73 119.5 . . ?
C72 C73 H73 119.5 . . ?
C75 C74 C73 119.8(4) . . ?
C75 C74 H74 120.1 . . ?
C73 C74 H74 120.1 . . ?
C74 C75 C76 120.5(5) . . ?
C74 C75 H75 119.7 . . ?
C76 C75 H75 119.7 . . ?
C71 C76 C75 120.1(5) . . ?
C71 C76 H76 120.0 . . ?
C75 C76 H76 120.0 . . ?

loop_
_geom_bond_atom_site_label_1
_geom_bond_atom_site_label_2
_geom_bond_distance
_geom_bond_site_symmetry_2
_geom_bond_publ_flag
P1 C5 1.815(3) . ?
P1 C46 1.818(2) . ?
P1 C1 1.845(2) . ?
P1 Au1 2.2182(6) . ?
Au1 Cl1 2.2884(6) . ?
C1 C2 1.332(3) . ?
C1 C41 1.471(3) . ?
C2 C3 1.507(3) . ?
C2 H2 0.9500 . ?
C3 C32 1.510(4) . ?
C3 C31 1.524(4) . ?
C3 C33 1.532(4) . ?
C31 H31A 0.9800 . ?
C31 H31B 0.9800 . ?
C31 H31C 0.9800 . ?
C32 H32A 0.9800 . ?
C32 H32B 0.9800 . ?
C32 H32C 0.9800 . ?
C33 H33A 0.9800 . ?
C33 H33B 0.9800 . ?
C33 H33C 0.9800 . ?
C41 C42 1.386(3) . ?
C41 C46 1.411(3) . ?
C42 C43 1.395(3) . ?
C42 H42 0.9500 . ?
C43 C44 1.400(3) . ?
C43 C431 1.536(3) . ?
C431 C434 1.506(4) . ?
C431 C432 1.526(4) . ?
C431 C433 1.529(4) . ?
C432 H43A 0.9800 . ?
C432 H43B 0.9800 . ?
C432 H43C 0.9800 . ?
C433 H43G 0.9800 . ?
C433 H43H 0.9800 . ?
C433 H43I 0.9800 . ?
C434 H43D 0.9800 . ?
C434 H43E 0.9800 . ?
C434 H43F 0.9800 . ?
C44 C45 1.402(3) . ?
C44 H44 0.9500 . ?
C45 C46 1.396(3) . ?
C45 C45A 1.517(7) . ?
C45 C451 1.536(12) . ?
C451 C452 1.515(13) . ?
C451 C454 1.531(13) . ?
C451 C453 1.536(13) . ?
C452 H45A 0.9600 . ?
C452 H45B 0.9600 . ?
C452 H45C 0.9600 . ?
C453 H45D 0.9600 . ?
C453 H45E 0.9600 . ?
C453 H45F 0.9600 . ?
C454 H45G 0.9600 . ?
C454 H45H 0.9600 . ?
C454 H45I 0.9600 . ?
C45A C45D 1.507(7) . ?
C45A C45B 1.532(7) . ?
C45A C45C 1.551(8) . ?
C45B H45J 0.9600 . ?
C45B H45K 0.9600 . ?
C45B H45L 0.9600 . ?
C45C H45M 0.9600 . ?
C45C H45N 0.9600 . ?
C45C H45O 0.9600 . ?
C45D H45P 0.9600 . ?
C45D H45Q 0.9600 . ?
C45D H45R 0.9600 . ?
C5 C6 1.334(3) . ?
C5 C51 1.503(3) . ?
C51 H51A 0.9800 . ?
C51 H51B 0.9800 . ?
C51 H51C 0.9800 . ?
C6 C71 1.476(4) . ?
C6 H6 0.9500 . ?
C71 C76 1.375(5) . ?
C71 C72 1.377(5) . ?
C72 C73 1.392(5) . ?
C72 H72 0.9500 . ?
C73 C74 1.355(7) . ?
C73 H73 0.9500 . ?
C74 C75 1.345(7) . ?
C74 H74 0.9500 . ?
C75 C76 1.406(5) . ?
C75 H75 0.9500 . ?
C76 H76 0.9500 . ?

loop_
_geom_torsion_atom_site_label_1
_geom_torsion_atom_site_label_2
_geom_torsion_atom_site_label_3
_geom_torsion_atom_site_label_4
_geom_torsion
_geom_torsion_site_symmetry_1
_geom_torsion_site_symmetry_2
_geom_torsion_site_symmetry_3
_geom_torsion_site_symmetry_4
_geom_torsion_publ_flag
C5 P1 C1 C2 -69.9(3) . . . . ?
C46 P1 C1 C2 -174.2(3) . . . . ?
Au1 P1 C1 C2 70.3(3) . . . . ?
C5 P1 C1 C41 107.50(14) . . . . ?
C46 P1 C1 C41 3.14(13) . . . . ?
Au1 P1 C1 C41 -112.31(12) . . . . ?
C41 C1 C2 C3 -175.7(2) . . . . ?
P1 C1 C2 C3 0.8(4) . . . . ?
C1 C2 C3 C32 -127.2(3) . . . . ?
C1 C2 C3 C31 -6.6(4) . . . . ?
C1 C2 C3 C33 113.5(3) . . . . ?
C2 C1 C41 C42 -5.6(4) . . . . ?
P1 C1 C41 C42 176.6(3) . . . . ?
C2 C1 C41 C46 173.8(2) . . . . ?
P1 C1 C41 C46 -4.02(17) . . . . ?
C46 C41 C42 C43 -1.8(3) . . . . ?
C1 C41 C42 C43 177.5(2) . . . . ?
C41 C42 C43 C44 1.0(3) . . . . ?
C41 C42 C43 C431 -179.2(2) . . . . ?
C42 C43 C431 C434 176.2(3) . . . . ?
C44 C43 C431 C434 -3.9(4) . . . . ?
C42 C43 C431 C432 -62.7(3) . . . . ?
C44 C43 C431 C432 117.1(3) . . . . ?
C42 C43 C431 C433 55.2(3) . . . . ?
C44 C43 C431 C433 -125.0(3) . . . . ?
C42 C43 C44 C45 0.6(4) . . . . ?
C431 C43 C44 C45 -179.3(2) . . . . ?
C43 C44 C45 C46 -1.2(4) . . . . ?
C43 C44 C45 C45A 174.8(4) . . . . ?
C43 C44 C45 C451 -176.9(7) . . . . ?
C46 C45 C451 C452 -166.1(8) . . . . ?
C44 C45 C451 C452 9.3(14) . . . . ?
C46 C45 C451 C454 -45.4(12) . . . . ?
C44 C45 C451 C454 130.0(9) . . . . ?
C46 C45 C451 C453 73.6(11) . . . . ?
C44 C45 C451 C453 -111.0(9) . . . . ?
C46 C45 C45A C45D -7.6(8) . . . . ?
C44 C45 C45A C45D 176.8(5) . . . . ?
C46 C45 C45A C45B -128.6(4) . . . . ?
C44 C45 C45A C45B 55.9(6) . . . . ?
C46 C45 C45A C45C 113.4(5) . . . . ?
C44 C45 C45A C45C -62.1(6) . . . . ?
C44 C45 C46 C41 0.4(3) . . . . ?
C45A C45 C46 C41 -175.3(4) . . . . ?
C451 C45 C46 C41 176.2(7) . . . . ?
C44 C45 C46 P1 176.0(2) . . . . ?
C45A C45 C46 P1 0.3(6) . . . . ?
C451 C45 C46 P1 -8.2(8) . . . . ?
C42 C41 C46 C45 1.1(3) . . . . ?
C1 C41 C46 C45 -178.4(2) . . . . ?
C42 C41 C46 P1 -176.45(19) . . . . ?
C1 C41 C46 P1 4.08(17) . . . . ?
C5 P1 C46 C45 75.1(3) . . . . ?
C1 P1 C46 C45 -179.6(3) . . . . ?
Au1 P1 C46 C45 -66.2(3) . . . . ?
C5 P1 C46 C41 -108.58(16) . . . . ?
C1 P1 C46 C41 -3.27(14) . . . . ?
Au1 P1 C46 C41 110.09(13) . . . . ?
C46 P1 C5 C6 -133.9(3) . . . . ?
C1 P1 C5 C6 145.6(3) . . . . ?
Au1 P1 C5 C6 6.8(3) . . . . ?
C46 P1 C5 C51 43.9(2) . . . . ?
C1 P1 C5 C51 -36.7(2) . . . . ?
Au1 P1 C5 C51 -175.40(18) . . . . ?
C51 C5 C6 C71 -179.5(3) . . . . ?
P1 C5 C6 C71 -1.8(5) . . . . ?
C5 C6 C71 C76 -80.3(5) . . . . ?
C5 C6 C71 C72 102.4(4) . . . . ?
C76 C71 C72 C73 2.7(5) . . . . ?
C6 C71 C72 C73 180.0(3) . . . . ?
C71 C72 C73 C74 -0.6(6) . . . . ?
C72 C73 C74 C75 -1.2(7) . . . . ?
C73 C74 C75 C76 1.0(7) . . . . ?
C72 C71 C76 C75 -2.9(5) . . . . ?
C6 C71 C76 C75 179.8(3) . . . . ?
C74 C75 C76 C71 1.1(6) . . . . ?
